data_4130657
loop_
_publ_author_name
'Reinares-Fisac, Daniel'
'Aguirre-D\'iaz, Lina Mar\'ia'
'Iglesias, Marta'
'Snejko, Natalia'
'Guti\'errez-Puebla, Enrique'
'Monge, M \'Angeles'
'G\'andara, Felipe'

_publ_section_title
;
 A Mesoporous Indium Metal-Organic Framework: Remarkable Advances in
 Catalytic Activity for Strecker Reaction of Ketones.
;
_journal_issue 29
_journal_name_full 'Journal of the American Chemical Society'
_journal_page_first 9089
_journal_page_last 9092
_journal_paper_doi 10.1021/jacs.6b05706
_journal_volume 138
_journal_year 2016
_chemical_formula_moiety '0.5(C336 H180 In18 O96)'
_chemical_formula_sum 'C168 H90 In9 O48'
_chemical_formula_weight 3909.77
_space_group_crystal_system hexagonal
_space_group_IT_number 190
_space_group_name_Hall 'P -6c -2c'
_space_group_name_H-M_alt 'P -6 2 c'
_atom_sites_solution_hydrogens geom
_audit_creation_date 2016-03-02
_audit_creation_method
;
Olex2 1.2
(compiled 2015.09.30 svn.r3233 for OlexSys, GUI svn.r5103)
;
_cell_angle_alpha 90
_cell_angle_beta 90
_cell_angle_gamma 120
_cell_formula_units_Z 2
_cell_length_a 31.8903(7)
_cell_length_b 31.8903(7)
_cell_length_c 17.1915(5)
_cell_measurement_reflns_used 9557
_cell_measurement_temperature 250.0
_cell_measurement_theta_max 65.09
_cell_measurement_theta_min 2.77
_cell_volume 15141.2(6)
_computing_cell_refinement 'SAINT v8.34A (Bruker, 2013)'
_computing_data_reduction 'SAINT v8.34A (Bruker, 2013)'
_computing_molecular_graphics 'Olex2 (Dolomanov et al., 2009)'
_computing_publication_material 'Olex2 (Dolomanov et al., 2009)'
_computing_structure_refinement 'XL (Sheldrick, 2008)'
_diffrn_ambient_temperature 250.0
_diffrn_measured_fraction_theta_full 0.999
_diffrn_measured_fraction_theta_max 0.999
_diffrn_measurement_device_type 'Bruker APEX-II CCD'
_diffrn_measurement_method '\f and \w scans'
_diffrn_radiation_type CuK\a
_diffrn_radiation_wavelength 1.54178
_diffrn_reflns_av_R_equivalents 0.2007
_diffrn_reflns_av_unetI/netI 0.0987
_diffrn_reflns_Laue_measured_fraction_full 0.999
_diffrn_reflns_Laue_measured_fraction_max 0.999
_diffrn_reflns_limit_h_max 33
_diffrn_reflns_limit_h_min -37
_diffrn_reflns_limit_k_max 37
_diffrn_reflns_limit_k_min -30
_diffrn_reflns_limit_l_max 20
_diffrn_reflns_limit_l_min -19
_diffrn_reflns_number 103782
_diffrn_reflns_point_group_measured_fraction_full 0.998
_diffrn_reflns_point_group_measured_fraction_max 0.998
_diffrn_reflns_theta_full 65.078
_diffrn_reflns_theta_max 65.078
_diffrn_reflns_theta_min 1.599
_diffrn_standards_number 0
_exptl_absorpt_coefficient_mu 5.743
_exptl_absorpt_correction_T_max 0.5835
_exptl_absorpt_correction_T_min 0.2838
_exptl_absorpt_correction_type multi-scan
_exptl_absorpt_process_details
;
SADABS-2014/5 (Bruker,2014/5) was used for absorption correction.
wR2(int) was 0.1446 before and 0.0962 after correction.
The Ratio of minimum to maximum transmission is 0.4864.
The \l/2 correction factor is Not present.
;
_exptl_crystal_colour colourless
_exptl_crystal_colour_primary colourless
_exptl_crystal_density_diffrn 0.858
_exptl_crystal_description prism
_exptl_crystal_F_000 3846
_exptl_crystal_size_max 0.2
_exptl_crystal_size_mid 0.04
_exptl_crystal_size_min 0.04
_refine_diff_density_max 1.207
_refine_diff_density_min -2.105
_refine_diff_density_rms 0.271
_refine_ls_abs_structure_details
;
 Flack x determined using 1767 quotients [(I+)-(I-)]/[(I+)+(I-)]
 (Parsons, Flack and Wagner, Acta Cryst. B69 (2013) 249-259).
;
_refine_ls_abs_structure_Flack -0.010(8)
_refine_ls_extinction_method none
_refine_ls_goodness_of_fit_ref 1.006
_refine_ls_hydrogen_treatment constr
_refine_ls_matrix_type full
_refine_ls_number_parameters 360
_refine_ls_number_reflns 8925
_refine_ls_number_restraints 0
_refine_ls_restrained_S_all 1.006
_refine_ls_R_factor_all 0.1607
_refine_ls_R_factor_gt 0.0961
_refine_ls_shift/su_max 0.000
_refine_ls_shift/su_mean 0.000
_refine_ls_structure_factor_coef Fsqd
_refine_ls_weighting_details 'w=1/[\s^2^(Fo^2^)+(0.2000P)^2^] where P=(Fo^2^+2Fc^2^)/3'
_refine_ls_weighting_scheme calc
_refine_ls_wR_factor_gt 0.2409
_refine_ls_wR_factor_ref 0.3034
_reflns_Friedel_coverage 0.885
_reflns_Friedel_fraction_full 0.996
_reflns_Friedel_fraction_max 0.996
_reflns_number_gt 5194
_reflns_number_total 8925
_reflns_threshold_expression 'I > 2\s(I)'
_cod_data_source_file ja6b05706_si_002.cif
_cod_data_source_block InPF110
_cod_original_cell_volume 15141.2(8)
_cod_database_code 4130657
_shelx_space_group_comment
;
The symmetry employed for this shelxl refinement is uniquely defined
by the following loop, which should always be used as a source of
symmetry information in preference to the above space-group names.
They are only intended as comments.
;
_olex2_refinement_description
;
1. Fixed Uiso
 At 1.2 times of:
  All C(H) groups
2. Uiso/Uaniso restraints and constraints
Uanis(C10) = Uanis(C2) = Uanis(C3) = Uanis(C20)
3. Others
 Fixed Sof: C2(0.5) H2(0.5) C3(0.5) H3(0.5) C10(0.5) H10(0.5) C20(0.5)
 C1(0.25) C8AA(0.25)
4.a Aromatic/amide H refined with riding coordinates:
 C7AA(H7AA), C0AA(H0AA), C5(H5), C6(H6), C6AA(H6AA), C4AA(H4AA), C12(H12),
 C13(H13), C15(H15), C44(H44), C51(H51), C60(H60), C62(H62), C63(H63), C83(H83),
  C2(H2), C3(H3), C10(H10)
;
_shelx_shelxl_version_number 2014/7
_olex2_submission_special_instructions 'No special instructions were received'

loop_
_space_group_symop_operation_xyz
'x, y, z'
'-x+y, -x, -z+1/2'
'-y, x-y, z'
'x, y, -z+1/2'
'-x+y, -x, z'
'-y, x-y, -z+1/2'
'y, x, z+1/2'
'x-y, -y, -z'
'-x, -x+y, z+1/2'
'y, x, -z'
'x-y, -y, z+1/2'
'-x, -x+y, -z'

loop_
_atom_site_label
_atom_site_type_symbol
_atom_site_fract_x
_atom_site_fract_y
_atom_site_fract_z
_atom_site_U_iso_or_equiv
_atom_site_adp_type
_atom_site_occupancy
_atom_site_site_symmetry_order
_atom_site_calc_flag
_atom_site_refinement_flags_posn
_atom_site_refinement_flags_adp
_atom_site_refinement_flags_occupancy
_atom_site_disorder_assembly
_atom_site_disorder_group
In1 In 0.56038(7) 0.49244(7) 0.14792(6) 0.0646(5) Uani 1 1 d . . . . .
In3 In 0.63708(9) 0.46141(9) 0.2500 0.0628(7) Uani 1 2 d S T P . .
O5 O 0.5892(7) 0.4847(7) 0.2500 0.047(5) Uani 1 2 d S T P . .
O8 O 0.6760(7) 0.5108(8) 0.1543(8) 0.086(5) Uani 1 1 d . . . . .
O10 O 0.5593(7) 0.4325(7) 0.0953(8) 0.084(5) Uani 1 1 d . . . . .
O13 O 0.6036(7) 0.4065(7) 0.1584(7) 0.080(5) Uani 1 1 d . . . . .
O19 O 0.5528(8) 0.5503(8) 0.1838(10) 0.095(6) Uani 1 1 d . . . . .
O21 O 0.6306(7) 0.5364(7) 0.0922(9) 0.088(5) Uani 1 1 d . . . . .
O27 O 0.5247(9) 0.4958(8) 0.0439(9) 0.102(7) Uani 1 1 d . . . . .
O66 O 0.4874(7) 0.4510(9) 0.1853(10) 0.104(7) Uani 1 1 d . . . . .
O107 O 0.6942(9) 0.4526(13) 0.2500 0.108(10) Uani 1 2 d S T P . .
C7AA C 0.2555(9) 0.4276(8) 0.3206(14) 0.066(6) Uani 1 1 d . . . . .
H7AA H 0.2713 0.4282 0.3671 0.080 Uiso 1 1 calc R . . . .
C1AA C 0.5714(8) 0.3027(8) -0.1789(11) 0.061(6) Uani 1 1 d . . . . .
C0AA C 0.4943(11) 0.0999(10) -0.3179(14) 0.091(9) Uani 1 1 d . . . . .
H0AA H 0.4875 0.0823 -0.3646 0.110 Uiso 1 1 calc R . . . .
C3AA C 0.2107(9) 0.4271(9) 0.3213(12) 0.065(6) Uani 1 1 d . . . . .
C5AA C 0.2745(12) 0.4272(13) 0.2500 0.067(9) Uani 1 2 d S T P A .
C5 C 0.5576(11) 0.3606(9) -0.1044(11) 0.081(8) Uani 1 1 d . . . . .
H5 H 0.5444 0.3656 -0.1500 0.097 Uiso 1 1 calc R . . . .
C2AA C 0.3253(15) 0.4304(15) 0.2500 0.081(11) Uani 1 2 d S T P . .
C6 C 0.5767(11) 0.3250(8) -0.2500 0.052(7) Uani 1 2 d S T P . .
H6 H 0.5845 0.3576 -0.2500 0.063 Uiso 1 2 calc RS T P . .
C6AA C 0.5336(15) 0.5336(15) 0.0000 0.083(12) Uani 1 2 d S T P . .
H6AA H 0.5630 0.5630 0.0000 0.100 Uiso 1 2 calc RS T P . .
C9 C 0.1912(9) 0.4335(9) 0.3954(11) 0.071(6) Uani 1 1 d . . . . .
C4AA C 0.1389(9) 0.4151(9) 0.4056(12) 0.078(8) Uani 1 1 d . . . . .
H4AA H 0.1170 0.3962 0.3664 0.093 Uiso 1 1 calc R . . . .
C12 C 0.1884(13) 0.4271(12) 0.2500 0.066(8) Uani 1 2 d S T P . .
H12 H 0.1589 0.4270 0.2500 0.079 Uiso 1 2 calc RS T P . .
C13 C 0.2195(9) 0.4590(9) 0.4527(12) 0.072(7) Uani 1 1 d . . . . .
H13 H 0.2529 0.4707 0.4473 0.086 Uiso 1 1 calc R . . . .
C15 C 0.1219(10) 0.4257(11) 0.4738(14) 0.088(8) Uani 1 1 d . . . . .
H15 H 0.0886 0.4141 0.4798 0.106 Uiso 1 1 calc R . . . .
C23 C 0.5793(11) 0.4071(9) 0.1009(11) 0.074(7) Uani 1 1 d . . . . .
C26 C 0.6671(9) 0.5309(9) 0.0974(10) 0.065(6) Uani 1 1 d . . . . .
C31 C 0.5514(12) 0.2302(11) -0.2500 0.063(8) Uani 1 2 d S T P . .
C33 C 0.5763(10) 0.3780(9) 0.0284(12) 0.072(7) Uani 1 1 d . . . . .
C43 C 0.4692(17) 0.4483(16) 0.2500 0.090(12) Uani 1 2 d S T P . .
C44 C 0.5921(8) 0.3214(8) -0.0381(11) 0.057(5) Uani 1 1 d . . . . .
H44 H 0.6030 0.2990 -0.0372 0.068 Uiso 1 1 calc R . . . .
C46 C 0.7006(9) 0.5481(9) 0.0302(12) 0.068(6) Uani 1 1 d . . . . .
C51 C 0.2036(9) 0.4701(8) 0.5219(12) 0.066(6) Uani 1 1 d . . . . .
H51 H 0.2255 0.4888 0.5612 0.079 Uiso 1 1 calc R . . . .
C58 C 0.5308(11) 0.1754(10) -0.2500 0.054(7) Uani 1 2 d S T P . .
C60 C 0.5577(7) 0.2541(7) -0.1776(10) 0.053(5) Uani 1 1 d . . . . .
H60 H 0.5526 0.2375 -0.1303 0.063 Uiso 1 1 calc R . . . .
C61 C 0.5746(9) 0.3290(7) -0.1067(10) 0.058(5) Uani 1 1 d . . . . .
C62 C 0.5591(10) 0.3856(10) -0.0385(14) 0.080(7) Uani 1 1 d . . . . .
H62 H 0.5481 0.4080 -0.0400 0.096 Uiso 1 1 calc R . . . .
C63 C 0.5163(10) 0.1496(8) -0.3215(12) 0.079(8) Uani 1 1 d . . . . .
H63 H 0.5215 0.1658 -0.3692 0.095 Uiso 1 1 calc R . . . .
C83 C 0.5941(8) 0.3457(8) 0.0294(11) 0.064(6) Uani 1 1 d . . . . .
H83 H 0.6072 0.3407 0.0752 0.076 Uiso 1 1 calc R . . . .
C94 C 0.4821(12) 0.0753(9) -0.2500 0.056(8) Uani 1 2 d S T P . .
C106 C 0.5477(14) 0.5650(13) 0.2500 0.070(9) Uani 1 2 d S T P . .
C119 C 0.4145(14) 0.4369(15) 0.2500 0.075(10) Uani 1 2 d S T P . .
C2 C 0.355(3) 0.449(3) 0.315(3) 0.095(15) Uani 0.5 1 d . . . A 1
H2 H 0.3435 0.4589 0.3575 0.114 Uiso 0.5 1 calc R . . A 1
C3 C 0.402(3) 0.455(3) 0.322(3) 0.095(15) Uani 0.5 1 d . . . A 1
H3 H 0.4221 0.4682 0.3658 0.114 Uiso 0.5 1 calc R . . A 1
C10 C 0.340(3) 0.419(3) 0.189(3) 0.095(15) Uani 0.5 1 d . . . A 2
H10 H 0.3203 0.4051 0.1455 0.114 Uiso 0.5 1 calc R . . A 2
C20 C 0.392(3) 0.429(3) 0.310(3) 0.095(15) Uani 0.5 1 d . . . A 2
C1 C 0.703(2) 0.425(2) 0.2500 0.056(14) Uiso 0.5 2 d S T P . .
C8AA C 0.739(2) 0.425(2) 0.2500 0.065(17) Uiso 0.5 2 d S T P . .

loop_
_atom_site_aniso_label
_atom_site_aniso_U_11
_atom_site_aniso_U_22
_atom_site_aniso_U_33
_atom_site_aniso_U_23
_atom_site_aniso_U_13
_atom_site_aniso_U_12
In1 0.0989(12) 0.1063(13) 0.0241(6) -0.0003(6) -0.0010(6) 0.0778(11)
In3 0.0918(16) 0.1021(17) 0.0220(8) 0.000 0.000 0.0691(14)
O5 0.090(14) 0.077(13) 0.021(7) 0.000 0.000 0.079(12)
O8 0.107(14) 0.138(16) 0.046(9) 0.004(9) 0.018(9) 0.086(13)
O10 0.147(16) 0.127(14) 0.043(8) -0.031(8) -0.019(9) 0.118(14)
O13 0.112(13) 0.123(14) 0.029(7) -0.008(8) -0.012(8) 0.077(12)
O19 0.151(17) 0.150(17) 0.068(10) -0.002(11) 0.004(11) 0.139(15)
O21 0.114(15) 0.124(15) 0.053(9) 0.019(9) 0.022(9) 0.080(13)
O27 0.18(2) 0.138(17) 0.046(9) -0.004(10) -0.011(10) 0.127(17)
O66 0.079(12) 0.19(2) 0.052(10) -0.001(12) 0.009(9) 0.077(15)
O107 0.066(15) 0.21(3) 0.10(2) 0.000 0.000 0.11(2)
C7AA 0.076(16) 0.074(15) 0.053(12) -0.004(11) 0.003(11) 0.041(13)
C1AA 0.078(15) 0.077(16) 0.024(9) 0.008(9) 0.004(9) 0.036(13)
C0AA 0.14(3) 0.083(18) 0.050(13) -0.025(13) 0.015(15) 0.053(18)
C3AA 0.072(15) 0.084(16) 0.041(11) 0.001(10) 0.001(10) 0.041(13)
C5AA 0.07(2) 0.10(3) 0.044(16) 0.000 0.000 0.06(2)
C5 0.14(2) 0.089(18) 0.020(9) -0.008(10) -0.010(12) 0.066(17)
C2AA 0.10(3) 0.11(3) 0.040(16) 0.000 0.000 0.06(2)
C6 0.07(2) 0.016(12) 0.050(15) 0.000 0.000 0.011(13)
C6AA 0.13(3) 0.13(3) 0.032(15) 0.009(7) -0.009(7) 0.10(3)
C9 0.085(17) 0.086(16) 0.036(11) 0.001(10) 0.004(11) 0.039(14)
C4AA 0.083(17) 0.102(19) 0.031(10) -0.027(11) 0.004(10) 0.033(15)
C12 0.09(2) 0.09(2) 0.029(13) 0.000 0.000 0.052(19)
C13 0.071(15) 0.12(2) 0.039(11) 0.009(12) 0.012(10) 0.055(15)
C15 0.073(17) 0.13(2) 0.068(15) -0.012(15) 0.014(13) 0.052(17)
C23 0.12(2) 0.088(17) 0.027(10) -0.020(10) -0.021(11) 0.060(17)
C26 0.084(16) 0.102(18) 0.029(9) -0.002(10) -0.001(10) 0.062(15)
C31 0.10(2) 0.060(18) 0.035(14) 0.000 0.000 0.044(18)
C33 0.109(19) 0.091(17) 0.040(11) 0.008(11) -0.003(12) 0.068(16)
C43 0.13(4) 0.10(3) 0.040(18) 0.000 0.000 0.06(3)
C44 0.069(14) 0.057(12) 0.049(11) -0.005(10) -0.012(10) 0.034(11)
C46 0.091(17) 0.090(17) 0.039(11) 0.014(11) 0.015(11) 0.058(15)
C51 0.081(17) 0.064(13) 0.048(11) -0.013(10) -0.014(11) 0.032(12)
C58 0.064(19) 0.044(15) 0.052(14) 0.000 0.000 0.026(15)
C60 0.071(13) 0.045(12) 0.031(9) 0.001(8) 0.002(8) 0.020(10)
C61 0.092(16) 0.051(12) 0.032(9) -0.015(8) -0.009(10) 0.038(12)
C62 0.11(2) 0.086(18) 0.055(14) -0.001(13) 0.007(13) 0.057(16)
C63 0.13(2) 0.045(12) 0.036(11) -0.005(9) 0.023(12) 0.028(14)
C83 0.080(15) 0.085(16) 0.034(10) -0.010(10) -0.011(10) 0.047(13)
C94 0.09(2) 0.035(14) 0.048(16) 0.000 0.000 0.037(16)
C106 0.11(3) 0.09(3) 0.058(19) 0.000 0.000 0.08(2)
C119 0.10(3) 0.12(3) 0.039(16) 0.000 0.000 0.08(2)
C2 0.13(3) 0.15(5) 0.043(12) -0.019(16) -0.001(15) 0.10(4)
C3 0.13(3) 0.15(5) 0.043(12) -0.019(16) -0.001(15) 0.10(4)
C10 0.13(3) 0.15(5) 0.043(12) -0.019(16) -0.001(15) 0.10(4)
C20 0.13(3) 0.15(5) 0.043(12) -0.019(16) -0.001(15) 0.10(4)

loop_
_atom_type_symbol
_atom_type_description
_atom_type_scat_dispersion_real
_atom_type_scat_dispersion_imag
_atom_type_scat_source
C C 0.0181 0.0091 'International Tables Vol C Tables 4.2.6.8 and 6.1.1.4'
H H 0.0000 0.0000 'International Tables Vol C Tables 4.2.6.8 and 6.1.1.4'
In In 0.0822 5.0449 'International Tables Vol C Tables 4.2.6.8 and 6.1.1.4'
O O 0.0492 0.0322 'International Tables Vol C Tables 4.2.6.8 and 6.1.1.4'

loop_
_geom_angle_atom_site_label_1
_geom_angle_atom_site_label_2
_geom_angle_atom_site_label_3
_geom_angle
_geom_angle_site_symmetry_1
_geom_angle_site_symmetry_3
O5 In1 O10 93.6(6) . .
O5 In1 O19 96.4(6) . .
O5 In1 O21 94.3(7) . .
O5 In1 O27 175.4(9) . .
O5 In1 O66 94.8(7) . .
O10 In1 O21 86.6(7) . .
O10 In1 O27 85.3(6) . .
O10 In1 O66 92.9(8) . .
O19 In1 O10 169.6(7) . .
O19 In1 O21 95.6(8) . .
O19 In1 O27 84.5(7) . .
O19 In1 O66 83.3(9) . .
O27 In1 O21 90.1(8) . .
O66 In1 O21 170.8(7) . .
O66 In1 O27 80.8(8) . .
O5 In3 O8 89.7(6) . 4
O5 In3 O8 89.7(6) . .
O5 In3 O13 98.0(6) . 4
O5 In3 O13 98.0(6) . .
O8 In3 O8 97.7(10) 4 .
O8 In3 O13 171.9(6) . 4
O8 In3 O13 84.8(7) . .
O8 In3 O13 84.8(7) 4 4
O8 In3 O13 171.9(6) 4 .
O13 In3 O13 91.7(9) . 4
O107 In3 O5 168.4(12) . .
O107 In3 O8 82.6(8) . 4
O107 In3 O8 82.6(8) . .
O107 In3 O13 90.1(9) . 4
O107 In3 O13 90.1(9) . .
In1 O5 In1 117.5(7) . 4
In3 O5 In1 121.0(3) . 4
In3 O5 In1 121.0(3) . .
C26 O8 In3 138.7(17) . .
C23 O10 In1 140.2(15) . .
C23 O13 In3 127.4(16) . .
C106 O19 In1 133.4(17) . .
C26 O21 In1 126.8(15) . .
C6AA O27 In1 130(2) . .
C43 O66 In1 130(2) . .
C1 O107 In3 140(5) . .
C3AA C7AA H7AA 121.4 . .
C5AA C7AA H7AA 121.4 . .
C5AA C7AA C3AA 117(2) . .
C6 C1AA C60 118.7(19) . .
C6 C1AA C61 120(2) . .
C60 C1AA C61 121.1(17) . .
C63 C0AA H0AA 118.6 . .
C94 C0AA H0AA 118.6 . .
C94 C0AA C63 123(2) . .
C7AA C3AA C9 120(2) . .
C12 C3AA C7AA 120(2) . .
C12 C3AA C9 120(2) . .
C7AA C5AA C7AA 126(3) 4 .
C7AA C5AA C2AA 116.7(16) 4 .
C7AA C5AA C2AA 116.7(16) . .
C61 C5 H5 118.6 . .
C61 C5 C62 123(2) . .
C62 C5 H5 118.6 . .
C2 C2AA C5AA 119(3) . .
C2 C2AA C5AA 119(3) 4 .
C2 C2AA C2 106(7) 4 .
C10 C2AA C5AA 120(4) 4 .
C10 C2AA C5AA 120(4) . .
C10 C2AA C10 110(7) . 4
C1AA C6 C1AA 125(3) . 4_554
C1AA C6 H6 117.7 4_554 .
C1AA C6 H6 117.7 . .
O27 C6AA O27 112(4) . 10
O27 C6AA H6AA 124.0 10 .
O27 C6AA H6AA 124.0 . .
C3AA C9 C4AA 121.2(19) . .
C13 C9 C3AA 122(2) . .
C13 C9 C4AA 117(2) . .
C9 C4AA H4AA 120.0 . .
C15 C4AA C9 120(2) . .
C15 C4AA H4AA 120.0 . .
C3AA C12 C3AA 120(3) . 4
C3AA C12 H12 120.2 4 .
C3AA C12 H12 120.2 . .
C9 C13 H13 117.6 . .
C9 C13 C51 125(2) . .
C51 C13 H13 117.6 . .
C4AA C15 H15 119.6 . .
C46 C15 C4AA 121(2) 11_565 .
C46 C15 H15 119.6 11_565 .
O10 C23 O13 126(2) . .
O10 C23 C33 115.5(18) . .
O13 C23 C33 119(2) . .
O8 C26 C46 119(2) . .
O21 C26 O8 125(2) . .
O21 C26 C46 115.9(19) . .
C60 C31 C58 118.6(13) . .
C60 C31 C58 118.6(13) 4_554 .
C60 C31 C60 122(3) . 4_554
C62 C33 C23 119(2) . .
C62 C33 C83 120(2) . .
C83 C33 C23 120.7(19) . .
O66 C43 O66 128(4) . 4
O66 C43 C119 116(2) 4 .
O66 C43 C119 116(2) . .
C61 C44 H44 118.9 . .
C83 C44 H44 118.9 . .
C83 C44 C61 122(2) . .
C15 C46 C26 121(2) 11_664 .
C15 C46 C51 120(2) 11_664 11_664
C51 C46 C26 117.7(19) 11_664 .
C13 C51 C46 117.4(19) . 11_565
C13 C51 H51 121.3 . .
C46 C51 H51 121.3 11_565 .
C63 C58 C31 119.4(13) 4_554 .
C63 C58 C31 119.4(13) . .
C63 C58 C63 120(3) 4_554 .
C1AA C60 C31 117.9(18) . .
C1AA C60 H60 121.1 . .
C31 C60 H60 121.1 . .
C5 C61 C1AA 120.4(19) . .
C5 C61 C44 116.8(18) . .
C44 C61 C1AA 123(2) . .
C5 C62 H62 120.1 . .
C33 C62 C5 120(2) . .
C33 C62 H62 120.1 . .
C0AA C63 C58 117(2) . .
C0AA C63 H63 121.4 . .
C58 C63 H63 121.4 . .
C33 C83 H83 120.7 . .
C44 C83 C33 118.6(19) . .
C44 C83 H83 120.7 . .
C0AA C94 C0AA 120(3) . 4_554
C0AA C94 C106 120.2(14) . 9_654
C0AA C94 C106 120.2(14) 4_554 9_654
O19 C106 O19 127(3) . 4
O19 C106 C94 115.3(14) . 9_665
O19 C106 C94 115.3(14) 4 9_665
C3 C119 C43 113(4) 4 .
C3 C119 C43 113(4) . .
C3 C119 C3 111(6) 4 .
C20 C119 C43 121(4) . .
C20 C119 C43 121(4) 4 .
C20 C119 C20 117(8) 4 .
C2AA C2 H2 117.4 . .
C2AA C2 C3 125(5) . .
C3 C2 H2 117.4 . .
C119 C3 H3 124.9 . .
C2 C3 C119 110(6) . .
C2 C3 H3 124.9 . .
C2AA C10 H10 121.6 . .
C2AA C10 C20 117(6) . 4
C20 C10 H10 121.6 4 .
C119 C20 C10 122(6) . 4
O107 C1 C8AA 133(7) . .

loop_
_geom_bond_atom_site_label_1
_geom_bond_atom_site_label_2
_geom_bond_distance
_geom_bond_site_symmetry_2
In1 O5 2.052(7) .
In1 O10 2.100(14) .
In1 O19 2.071(15) .
In1 O21 2.182(19) .
In1 O27 2.150(17) .
In1 O66 2.122(18) .
In3 O5 2.004(14) .
In3 O8 2.185(18) 4
In3 O8 2.185(18) .
In3 O13 2.194(16) 4
In3 O13 2.194(16) .
In3 O107 1.98(2) .
O5 In1 2.052(7) 4
O8 C26 1.28(2) .
O10 C23 1.26(3) .
O13 C23 1.26(3) .
O19 C106 1.27(2) .
O21 C26 1.26(3) .
O27 C6AA 1.33(3) .
O66 C43 1.24(3) .
O107 C1 1.04(6) .
C7AA H7AA 0.9400 .
C7AA C3AA 1.42(3) .
C7AA C5AA 1.36(3) .
C1AA C6 1.38(2) .
C1AA C60 1.38(3) .
C1AA C61 1.47(3) .
C0AA H0AA 0.9400 .
C0AA C63 1.38(3) .
C0AA C94 1.35(3) .
C3AA C9 1.48(3) .
C3AA C12 1.42(3) .
C5AA C7AA 1.36(3) 4
C5AA C2AA 1.57(5) .
C5 H5 0.9400 .
C5 C61 1.36(3) .
C5 C62 1.37(3) .
C2AA C2 1.40(7) 4
C2AA C2 1.40(7) .
C2AA C10 1.28(6) 4
C2AA C10 1.28(6) .
C6 C1AA 1.38(2) 4_554
C6 H6 0.9400 .
C6AA O27 1.33(3) 10
C6AA H6AA 0.9400 .
C9 C4AA 1.48(3) .
C9 C13 1.31(3) .
C4AA H4AA 0.9400 .
C4AA C15 1.40(3) .
C12 C3AA 1.42(3) 4
C12 H12 0.9400 .
C13 H13 0.9400 .
C13 C51 1.41(3) .
C15 H15 0.9400 .
C15 C46 1.33(3) 11_565
C23 C33 1.53(3) .
C26 C46 1.48(3) .
C31 C58 1.53(4) .
C31 C60 1.42(2) 4_554
C31 C60 1.42(2) .
C33 C62 1.35(3) .
C33 C83 1.40(3) .
C43 O66 1.24(3) 4
C43 C119 1.59(6) .
C44 H44 0.9400 .
C44 C61 1.38(3) .
C44 C83 1.38(3) .
C46 C15 1.33(3) 11_664
C46 C51 1.44(3) 11_664
C51 C46 1.44(3) 11_565
C51 H51 0.9400 .
C58 C63 1.42(2) 4_554
C58 C63 1.42(2) .
C60 H60 0.9400 .
C62 H62 0.9400 .
C63 H63 0.9400 .
C83 H83 0.9400 .
C94 C0AA 1.35(3) 4_554
C94 C106 1.60(4) 9_654
C106 O19 1.27(2) 4
C106 C94 1.60(4) 9_665
C119 C3 1.51(6) 4
C119 C3 1.51(6) .
C119 C20 1.20(7) .
C119 C20 1.20(7) 4
C2 H2 0.9400 .
C2 C3 1.40(9) .
C3 H3 0.9400 .
C10 H10 0.9400 .
C10 C20 1.52(9) 4
C20 C10 1.52(9) 4
C1 C8AA 1.17(9) .

loop_
_geom_torsion_atom_site_label_1
_geom_torsion_atom_site_label_2
_geom_torsion_atom_site_label_3
_geom_torsion_atom_site_label_4
_geom_torsion
_geom_torsion_site_symmetry_1
_geom_torsion_site_symmetry_4
In1 O10 C23 O13 15(5) . .
In1 O10 C23 C33 -159.7(19) . .
In1 O19 C106 O19 11(7) . 4
In1 O19 C106 C94 -151(2) . 9_665
In1 O21 C26 O8 -26(4) . .
In1 O21 C26 C46 152.3(16) . .
In1 O27 C6AA O27 -160.1(19) . 10
In1 O66 C43 O66 -34(7) . 4
In1 O66 C43 C119 150(2) . .
In3 O8 C26 O21 20(4) . .
In3 O8 C26 C46 -158.0(18) . .
In3 O13 C23 O10 -19(4) . .
In3 O13 C23 C33 155.7(17) . .
In3 O107 C1 C8AA 180.0 . .
O8 C26 C46 C15 -172(3) . 11_664
O8 C26 C46 C51 17(3) . 11_664
O10 C23 C33 C62 9(4) . .
O10 C23 C33 C83 -175(3) . .
O13 C23 C33 C62 -167(3) . .
O13 C23 C33 C83 9(4) . .
O21 C26 C46 C15 10(4) . 11_664
O21 C26 C46 C51 -161(2) . 11_664
O66 C43 C119 C3 155(4) 4 4
O66 C43 C119 C3 -155(4) . .
O66 C43 C119 C3 29(6) 4 .
O66 C43 C119 C3 -29(6) . 4
O66 C43 C119 C20 4(7) . 4
O66 C43 C119 C20 173(5) . .
O66 C43 C119 C20 -173(5) 4 4
O66 C43 C119 C20 -4(7) 4 .
C7AA C3AA C9 C4AA -156(2) . .
C7AA C3AA C9 C13 30(4) . .
C7AA C3AA C12 C3AA 1(5) . 4
C7AA C5AA C2AA C2 -154(4) . 4
C7AA C5AA C2AA C2 154(4) 4 .
C7AA C5AA C2AA C2 21(6) 4 4
C7AA C5AA C2AA C2 -21(6) . .
C7AA C5AA C2AA C10 164(5) . .
C7AA C5AA C2AA C10 -164(5) 4 4
C7AA C5AA C2AA C10 21(6) . 4
C7AA C5AA C2AA C10 -21(6) 4 .
C3AA C7AA C5AA C7AA 2(5) . 4
C3AA C7AA C5AA C2AA 177(3) . .
C3AA C9 C4AA C15 -174(3) . .
C3AA C9 C13 C51 174(2) . .
C5AA C7AA C3AA C9 -173(3) . .
C5AA C7AA C3AA C12 -1(4) . .
C5AA C2AA C2 C3 -179(6) . .
C5AA C2AA C10 C20 173(5) . 4
C2AA C2 C3 C119 -1(10) . .
C6 C1AA C60 C31 2(4) . .
C6 C1AA C61 C5 35(4) . .
C6 C1AA C61 C44 -149(3) . .
C9 C3AA C12 C3AA 172.0(19) . 4
C9 C4AA C15 C46 -1(4) . 11_565
C9 C13 C51 C46 0(4) . 11_565
C4AA C9 C13 C51 -1(4) . .
C12 C3AA C9 C4AA 33(4) . .
C12 C3AA C9 C13 -142(3) . .
C13 C9 C4AA C15 1(4) . .
C23 C33 C62 C5 178(3) . .
C23 C33 C83 C44 -178(2) . .
C31 C58 C63 C0AA -175(3) . .
C43 C119 C3 C2 173(5) . .
C43 C119 C20 C10 179(5) . 4
C58 C31 C60 C1AA -173(2) . .
C60 C1AA C6 C1AA -3(5) . 4_554
C60 C1AA C61 C5 -138(3) . .
C60 C1AA C61 C44 39(3) . .
C60 C31 C58 C63 -3(4) 4_554 .
C60 C31 C58 C63 3(4) . 4_554
C60 C31 C58 C63 -169(3) 4_554 4_554
C60 C31 C58 C63 169(3) . .
C60 C31 C60 C1AA -1(5) 4_554 .
C61 C1AA C6 C1AA -176(2) . 4_554
C61 C1AA C60 C31 175(2) . .
C61 C5 C62 C33 -2(5) . .
C61 C44 C83 C33 2(4) . .
C62 C5 C61 C1AA 179(2) . .
C62 C5 C61 C44 2(4) . .
C62 C33 C83 C44 -2(4) . .
C63 C0AA C94 C0AA -4(6) . 4_554
C63 C0AA C94 C106 174(3) . 9_654
C63 C58 C63 C0AA -9(5) 4_554 .
C83 C33 C62 C5 2(4) . .
C83 C44 C61 C1AA -179(2) . .
C83 C44 C61 C5 -2(4) . .
C94 C0AA C63 C58 7(5) . .
C2 C2AA C2 C3 -40(11) 4 .
C3 C119 C3 C2 46(10) 4 .
C10 C2AA C10 C20 -41(10) 4 4
C20 C119 C20 C10 -12(12) 4 4
